data_2109028
loop_
_publ_author_name
'Bogdanov, Nikita E.'
'Korabel'nikov, Dmitry V.'
'Fedorov, Igor A.'
'Zakharov, Boris A.'
'Boldyreva, Elena V.'

_publ_section_title
;
 The effect of hydrostatic compression on the crystal structure of
 glycinium phosphite
;
_journal_issue 5
_journal_name_full 'Acta Crystallographica Section B'
_journal_page_first
;
;
_journal_paper_doi 10.1107/S2052520622008289
_journal_volume 78
_journal_year 2022
_chemical_formula_moiety 'C2 H6 N O2, H2 O3 P'
_chemical_formula_sum 'C2 H8 N O5 P'
_chemical_formula_weight 157.06
_space_group_crystal_system monoclinic
_space_group_IT_number 14
_space_group_name_Hall '-P 2yab'
_space_group_name_H-M_alt 'P 1 21/a 1'
_atom_sites_solution_hydrogens geom
_atom_sites_solution_primary direct
_atom_sites_solution_secondary difmap
_audit_creation_method SHELXL-2018/3
_cell_angle_alpha 90
_cell_angle_beta 100.44(3)
_cell_angle_gamma 90
_cell_formula_units_Z 4
_cell_length_a 9.7823(9)
_cell_length_b 8.4929(5)
_cell_length_c 7.412(7)
_cell_measurement_pressure 10000
_cell_measurement_reflns_used 876
_cell_measurement_temperature 298(2)
_cell_measurement_theta_max 27.1150
_cell_measurement_theta_min 3.1880
_cell_volume 605.6(6)
_computing_cell_refinement 'CrysAlisPro 1.171.40.53 (Rigaku OD, 2019)'
_computing_data_collection 'CrysAlisPro 1.171.40.53 (Rigaku OD, 2019)'
_computing_data_reduction 'CrysAlisPro 1.171.40.53 (Rigaku OD, 2019)'
_computing_structure_refinement 'SHELXL-2018/3 (Sheldrick, 2018)'
_diffrn_ambient_pressure 10000
_diffrn_ambient_temperature 298(2)
_diffrn_detector 'CCD plate'
_diffrn_detector_area_resol_mean 10.3457
_diffrn_detector_type Ruby
_diffrn_measured_fraction_theta_full 0.362
_diffrn_measured_fraction_theta_max 0.322
_diffrn_measurement_device 'four-circle diffractometer'
_diffrn_measurement_device_type 'Xcalibur, Ruby, Gemini ultra'
_diffrn_radiation_monochromator graphite
_diffrn_radiation_probe x-ray
_diffrn_radiation_type 'Mo K\a'
_diffrn_radiation_wavelength 0.71073
_diffrn_reflns_av_R_equivalents 0.1105
_diffrn_reflns_av_unetI/netI 0.0721
_diffrn_reflns_Laue_measured_fraction_full 0.362
_diffrn_reflns_Laue_measured_fraction_max 0.322
_diffrn_reflns_limit_h_max 12
_diffrn_reflns_limit_h_min -12
_diffrn_reflns_limit_k_max 11
_diffrn_reflns_limit_k_min -11
_diffrn_reflns_limit_l_max 3
_diffrn_reflns_limit_l_min -3
_diffrn_reflns_number 3001
_diffrn_reflns_point_group_measured_fraction_full 0.362
_diffrn_reflns_point_group_measured_fraction_max 0.322
_diffrn_reflns_theta_full 25.242
_diffrn_reflns_theta_max 28.040
_diffrn_reflns_theta_min 3.200
_diffrn_source 'fine-focus sealed X-ray tube'
_diffrn_source_type 'Enhance (Mo) X-ray Source'
_exptl_absorpt_coefficient_mu 0.410
_exptl_absorpt_correction_T_max 1.00000
_exptl_absorpt_correction_T_min 0.19017
_exptl_absorpt_correction_type multi-scan
_exptl_absorpt_process_details
;
CrysAlisPro 1.171.40.53 (Rigaku Oxford Diffraction, 2019)
Empirical absorption correction using spherical harmonics,
 implemented in SCALE3 ABSPACK scaling algorithm.
;
_exptl_crystal_colour white
_exptl_crystal_density_diffrn 1.723
_exptl_crystal_description plates
_exptl_crystal_F_000 328
_exptl_crystal_size_max 0.21
_exptl_crystal_size_mid 0.10
_exptl_crystal_size_min 0.05
_refine_diff_density_max 0.400
_refine_diff_density_min -0.282
_refine_diff_density_rms 0.067
_refine_ls_extinction_method none
_refine_ls_goodness_of_fit_ref 1.059
_refine_ls_hydrogen_treatment constr
_refine_ls_matrix_type full
_refine_ls_number_parameters 83
_refine_ls_number_reflns 470
_refine_ls_number_restraints 44
_refine_ls_restrained_S_all 1.081
_refine_ls_R_factor_all 0.0980
_refine_ls_R_factor_gt 0.0576
_refine_ls_shift/su_max 0.000
_refine_ls_shift/su_mean 0.000
_refine_ls_structure_factor_coef Fsqd
_refine_ls_weighting_details 'w=1/[\s^2^(Fo^2^)+(0.0869P)^2^] where P=(Fo^2^+2Fc^2^)/3'
_refine_ls_weighting_scheme calc
_refine_ls_wR_factor_gt 0.1321
_refine_ls_wR_factor_ref 0.1526
_reflns_Friedel_coverage 0.000
_reflns_number_gt 318
_reflns_number_total 470
_reflns_threshold_expression 'I > 2\s(I)'
_cod_data_source_file xk5096sup1.cif
_cod_data_source_block 0.10
_cod_original_cell_volume 605.6(5)
_cod_original_sg_symbol_H-M 'P 21/a'
_cod_database_code 2109028
_shelx_shelxl_version_number 2018/3
_shelx_space_group_comment
;
The symmetry employed for this shelxl refinement is uniquely defined
by the following loop, which should always be used as a source of
symmetry information in preference to the above space-group names.
They are only intended as comments.
;
_oxdiff_exptl_absorpt_empirical_full_min 0.761
_oxdiff_exptl_absorpt_empirical_full_max 4.225
_oxdiff_exptl_absorpt_empirical_details
;
Empirical correction (ABSPACK) includes:
- Absorption correction using spherical harmonics
- Frame scaling
;

loop_
_space_group_symop_operation_xyz
'x, y, z'
'-x+1/2, y+1/2, -z'
'-x, -y, -z'
'x-1/2, -y-1/2, z'

loop_
_atom_site_label
_atom_site_type_symbol
_atom_site_fract_x
_atom_site_fract_y
_atom_site_fract_z
_atom_site_U_iso_or_equiv
_atom_site_adp_type
_atom_site_occupancy
_atom_site_site_symmetry_order
_atom_site_calc_flag
_atom_site_refinement_flags_posn
_atom_site_refinement_flags_adp
_atom_site_refinement_flags_occupancy
_atom_site_disorder_assembly
_atom_site_disorder_group
C1 C 0.6983(6) 0.3019(6) 0.779(2) 0.030(5) Uani 1 1 d . U . . .
H1D H 0.610438 0.249080 0.779781 0.036 Uiso 1 1 calc R U . . .
H1E H 0.729628 0.346493 0.899922 0.036 Uiso 1 1 calc R U . . .
C2 C 0.8032(7) 0.1837(6) 0.739(3) 0.026(5) Uani 1 1 d . U . . .
N1 N 0.6773(5) 0.4273(5) 0.6448(19) 0.027(6) Uani 1 1 d . U . . .
H1A H 0.635641 0.389091 0.537041 0.033 Uiso 1 1 calc R U . . .
H1B H 0.759128 0.468301 0.633827 0.033 Uiso 1 1 calc R U . . .
H1C H 0.624252 0.501796 0.681117 0.033 Uiso 1 1 calc R U . . .
O1 O 0.4838(6) 0.8629(5) 0.950(2) 0.043(5) Uani 1 1 d . U . . .
H1 H 0.505457 0.955579 0.968111 0.052 Uiso 0.5 1 calc D U P . .
O2 O 0.4673(4) 0.6433(4) 0.7153(16) 0.021(4) Uani 1 1 d . U . . .
O3 O 0.4367(4) 0.9242(5) 0.6081(17) 0.027(5) Uani 1 1 d . U . . .
H3 H 0.493623 0.959297 0.549839 0.032 Uiso 0.5 1 calc D U P . .
O4 O 0.8627(5) 0.1985(4) 0.6130(17) 0.031(5) Uani 1 1 d . U . . .
O5 O 0.8188(4) 0.0631(5) 0.8551(16) 0.038(6) Uani 1 1 d . U . . .
H5 H 0.863561 -0.006500 0.815827 0.045 Uiso 1 1 calc . U . . .
P1 P 0.50831(17) 0.81307(17) 0.7542(8) 0.022(4) Uani 1 1 d . U . . .
H1P H 0.608378 0.820829 0.755006 0.026 Uiso 1 1 calc R U . . .

loop_
_atom_site_aniso_label
_atom_site_aniso_U_11
_atom_site_aniso_U_22
_atom_site_aniso_U_33
_atom_site_aniso_U_23
_atom_site_aniso_U_13
_atom_site_aniso_U_12
C1 0.031(3) 0.021(2) 0.041(16) 0.001(4) 0.015(5) 0.004(2)
C2 0.025(3) 0.016(2) 0.041(16) -0.004(4) 0.016(5) -0.003(2)
N1 0.026(3) 0.018(2) 0.038(18) 0.005(5) 0.006(5) 0.0011(18)
O1 0.086(4) 0.028(2) 0.026(15) -0.011(5) 0.038(6) -0.011(3)
O2 0.035(2) 0.0157(18) 0.015(14) -0.005(3) 0.008(4) -0.0028(15)
O3 0.038(2) 0.032(2) 0.016(14) 0.007(4) 0.020(4) 0.0083(17)
O4 0.039(3) 0.024(2) 0.037(17) -0.002(4) 0.023(5) 0.0057(17)
O5 0.043(3) 0.027(2) 0.048(17) 0.010(4) 0.023(5) 0.0082(18)
P1 0.0275(9) 0.0140(8) 0.027(11) -0.0023(15) 0.012(2) -0.0032(6)

loop_
_atom_type_symbol
_atom_type_description
_atom_type_scat_dispersion_real
_atom_type_scat_dispersion_imag
_atom_type_scat_source
C C 0.0033 0.0016 'International Tables Vol C Tables 4.2.6.8 and 6.1.1.4'
H H 0.0000 0.0000 'International Tables Vol C Tables 4.2.6.8 and 6.1.1.4'
N N 0.0061 0.0033 'International Tables Vol C Tables 4.2.6.8 and 6.1.1.4'
O O 0.0106 0.0060 'International Tables Vol C Tables 4.2.6.8 and 6.1.1.4'
P P 0.1023 0.0942 'International Tables Vol C Tables 4.2.6.8 and 6.1.1.4'

loop_
_geom_angle_atom_site_label_1
_geom_angle_atom_site_label_2
_geom_angle_atom_site_label_3
_geom_angle
_geom_angle_site_symmetry_1
_geom_angle_site_symmetry_3
_geom_angle_publ_flag
N1 C1 C2 112.0(12) . . ?
N1 C1 H1D 109.2 . . ?
C2 C1 H1D 109.2 . . ?
N1 C1 H1E 109.2 . . ?
C2 C1 H1E 109.2 . . ?
H1D C1 H1E 107.9 . . ?
O4 C2 O5 124.9(6) . . ?
O4 C2 C1 122.0(12) . . ?
O5 C2 C1 113.0(13) . . ?
C1 N1 H1A 109.5 . . ?
C1 N1 H1B 109.5 . . ?
H1A N1 H1B 109.5 . . ?
C1 N1 H1C 109.5 . . ?
H1A N1 H1C 109.5 . . ?
H1B N1 H1C 109.5 . . ?
P1 O1 H1 109.5 . . ?
P1 O3 H3 109.5 . . ?
C2 O5 H5 109.5 . . ?
O3 P1 O2 112.8(6) . . ?
O3 P1 O1 111.4(4) . . ?
O2 P1 O1 110.7(5) . . ?
O3 P1 H1P 107.2 . . ?
O2 P1 H1P 107.2 . . ?
O1 P1 H1P 107.2 . . ?

loop_
_geom_bond_atom_site_label_1
_geom_bond_atom_site_label_2
_geom_bond_distance
_geom_bond_site_symmetry_2
_geom_bond_publ_flag
C1 N1 1.447(14) . ?
C1 C2 1.503(10) . ?
C1 H1D 0.9700 . ?
C1 H1E 0.9700 . ?
C2 O4 1.195(17) . ?
C2 O5 1.327(15) . ?
N1 H1A 0.8900 . ?
N1 H1B 0.8900 . ?
N1 H1C 0.8900 . ?
O1 P1 1.570(17) . ?
O1 H1 0.8200 . ?
O2 P1 1.511(4) . ?
O3 P1 1.510(10) . ?
O3 H3 0.8200 . ?
O5 H5 0.8200 . ?
P1 H1P 0.9800 . ?

loop_
_geom_hbond_atom_site_label_D
_geom_hbond_atom_site_label_H
_geom_hbond_atom_site_label_A
_geom_hbond_distance_DH
_geom_hbond_distance_HA
_geom_hbond_distance_DA
_geom_hbond_angle_DHA
_geom_hbond_site_symmetry_A
_geom_hbond_publ_flag
N1 H1A O2 0.89 1.98 2.849(18) 166.5 3_666 yes
N1 H1B O3 0.89 2.00 2.890(6) 175.9 4_675 yes
N1 H1C O2 0.89 2.00 2.871(6) 165.3 . yes
O1 H1 O1 0.82 1.65 2.448(13) 162.4 3_677 yes
O3 H3 O3 0.82 1.76 2.545(17) 159.3 3_676 yes
O5 H5 O2 0.82 1.79 2.608(8) 174.0 4_665 yes

loop_
_geom_torsion_atom_site_label_1
_geom_torsion_atom_site_label_2
_geom_torsion_atom_site_label_3
_geom_torsion_atom_site_label_4
_geom_torsion
_geom_torsion_site_symmetry_1
_geom_torsion_site_symmetry_2
_geom_torsion_site_symmetry_3
_geom_torsion_site_symmetry_4
_geom_torsion_publ_flag
N1 C1 C2 O4 1.9(17) . . . . ?
N1 C1 C2 O5 -176.7(8) . . . . ?

_cod_database_fobs_code 2109028
